data_7133594
loop_
_publ_author_name
'Evans, Matthew J.'
'Parr, Joseph M.'
'Nguyen, Dat T.'
'Jones, Cameron'

_publ_section_title
;
 An isolable stannaimine and its cycloaddition/metathesis reactions with
 carbon dioxide.
;
_journal_issue 75
_journal_name_full 'Chemical communications (Cambridge, England)'
_journal_page_first 10350
_journal_page_last 10353
_journal_paper_doi 10.1039/d4cc04006f
_journal_volume 60
_journal_year 2024
_chemical_formula_sum 'C35 H52 N2 O'
_chemical_formula_weight 516.78
_space_group_crystal_system monoclinic
_space_group_IT_number 14
_space_group_name_Hall '-P 2yn'
_space_group_name_H-M_alt 'P 1 21/n 1'
_atom_sites_solution_hydrogens mixed
_atom_sites_solution_primary fmap
_audit_creation_method SHELXL-2018/3
_audit_update_record
;
2024-08-06 deposited with the CCDC.	2024-08-26 downloaded from the CCDC.
;
_cell_angle_alpha 90
_cell_angle_beta 95.9520(10)
_cell_angle_gamma 90
_cell_formula_units_Z 4
_cell_length_a 13.3416(2)
_cell_length_b 11.50200(10)
_cell_length_c 20.3224(2)
_cell_measurement_reflns_used 18025
_cell_measurement_temperature 123.1(4)
_cell_measurement_theta_max 80.2080
_cell_measurement_theta_min 3.7810
_cell_volume 3101.76(6)
_computing_cell_refinement 'CrysAlisPro 1.171.43.95a (Rigaku OD, 2023)'
_computing_data_collection 'CrysAlisPro 1.171.43.95a (Rigaku OD, 2023)'
_computing_data_reduction 'CrysAlisPro 1.171.43.95a (Rigaku OD, 2023)'
_computing_structure_refinement 'SHELXL-2018/3 (Sheldrick, 2018)'
_computing_structure_solution 'SHELXT 2014/4 (Sheldrick, 2014)'
_diffrn_ambient_temperature 123(2)
_diffrn_detector_area_resol_mean 10.0000
_diffrn_measured_fraction_theta_full 1.000
_diffrn_measured_fraction_theta_max 0.983
_diffrn_measurement_device_type 'XtaLAB Synergy, Dualflex, HyPix'
_diffrn_measurement_method 'w\ scans'
_diffrn_radiation_type CuK\a
_diffrn_radiation_wavelength 1.54184
_diffrn_reflns_av_R_equivalents 0.0534
_diffrn_reflns_av_unetI/netI 0.0381
_diffrn_reflns_Laue_measured_fraction_full 1.000
_diffrn_reflns_Laue_measured_fraction_max 0.983
_diffrn_reflns_limit_h_max 17
_diffrn_reflns_limit_h_min -16
_diffrn_reflns_limit_k_max 9
_diffrn_reflns_limit_k_min -14
_diffrn_reflns_limit_l_max 25
_diffrn_reflns_limit_l_min -24
_diffrn_reflns_number 33658
_diffrn_reflns_point_group_measured_fraction_full 1.000
_diffrn_reflns_point_group_measured_fraction_max 0.983
_diffrn_reflns_theta_full 67.684
_diffrn_reflns_theta_max 80.197
_diffrn_reflns_theta_min 3.790
_diffrn_source 'micro-focus sealed X-ray tube'
_exptl_absorpt_coefficient_mu 0.494
_exptl_absorpt_correction_T_max 1.00000
_exptl_absorpt_correction_T_min 0.72277
_exptl_absorpt_correction_type multi-scan
_exptl_absorpt_process_details
;
CrysAlisPro 1.171.43.95a (Rigaku Oxford Diffraction, 2023)
Empirical absorption correction using spherical harmonics,
implemented in SCALE3 ABSPACK scaling algorithm.
;
_exptl_crystal_colour colourless
_exptl_crystal_density_diffrn 1.107
_exptl_crystal_description plate
_exptl_crystal_F_000 1136
_exptl_crystal_size_max 0.300
_exptl_crystal_size_mid 0.200
_exptl_crystal_size_min 0.100
_refine_diff_density_max 0.933
_refine_diff_density_min -0.405
_refine_diff_density_rms 0.056
_refine_ls_extinction_method none
_refine_ls_goodness_of_fit_ref 1.032
_refine_ls_hydrogen_treatment mixed
_refine_ls_matrix_type full
_refine_ls_number_parameters 351
_refine_ls_number_reflns 6652
_refine_ls_number_restraints 0
_refine_ls_restrained_S_all 1.032
_refine_ls_R_factor_all 0.0694
_refine_ls_R_factor_gt 0.0619
_refine_ls_shift/su_max 0.000
_refine_ls_shift/su_mean 0.000
_refine_ls_structure_factor_coef Fsqd
_refine_ls_weighting_details 'w=1/[\s^2^(Fo^2^)+(0.1020P)^2^+1.7497P] where P=(Fo^2^+2Fc^2^)/3'
_refine_ls_weighting_scheme calc
_refine_ls_wR_factor_gt 0.1750
_refine_ls_wR_factor_ref 0.1833
_reflns_Friedel_coverage 0.000
_reflns_number_gt 5730
_reflns_number_total 6652
_reflns_threshold_expression 'I > 2\s(I)'
_cod_data_source_file d4cc04006f2.cif
_cod_data_source_block cj1693
_cod_depositor_comments 'Adding full bibliography for 7133593--7133605.cif.'
_cod_original_sg_symbol_H-M 'P 21/n'
_cod_database_code 7133594
_shelx_shelxl_version_number 2018/3
_shelx_space_group_comment
;
The symmetry employed for this shelxl refinement is uniquely defined
by the following loop, which should always be used as a source of
symmetry information in preference to the above space-group names.
They are only intended as comments.
;
_shelx_estimated_absorpt_t_min 0.866
_shelx_estimated_absorpt_t_max 0.952

loop_
_space_group_symop_operation_xyz
'x, y, z'
'-x+1/2, y+1/2, -z+1/2'
'-x, -y, -z'
'x-1/2, -y-1/2, z-1/2'

loop_
_atom_site_label
_atom_site_type_symbol
_atom_site_fract_x
_atom_site_fract_y
_atom_site_fract_z
_atom_site_U_iso_or_equiv
_atom_site_adp_type
_atom_site_occupancy
_atom_site_site_symmetry_order
_atom_site_calc_flag
_atom_site_refinement_flags_posn
_atom_site_refinement_flags_adp
_atom_site_refinement_flags_occupancy
_atom_site_disorder_assembly
_atom_site_disorder_group
O1 O 0.63348(8) 0.95786(10) 0.52246(6) 0.0280(3) Uani 1 1 d . . . . .
N1 N 0.52170(10) 0.90188(11) 0.43644(6) 0.0228(3) Uani 1 1 d . . . . .
N2 N 0.66663(10) 0.79600(12) 0.46354(7) 0.0263(3) Uani 1 1 d . . . . .
C1 C 0.60910(11) 0.88878(13) 0.47715(7) 0.0224(3) Uani 1 1 d . . . . .
C2 C 0.48428(11) 0.81241(13) 0.39136(7) 0.0221(3) Uani 1 1 d . . . . .
C3 C 0.51635(11) 0.80970(14) 0.32775(7) 0.0238(3) Uani 1 1 d . . . . .
C4 C 0.48133(12) 0.72004(14) 0.28545(7) 0.0260(3) Uani 1 1 d . . . . .
H4 H 0.502784 0.716996 0.242348 0.031 Uiso 1 1 calc R U . . .
C5 C 0.41590(12) 0.63461(14) 0.30416(8) 0.0264(3) Uani 1 1 d . . . . .
C6 C 0.38528(12) 0.64032(15) 0.36779(8) 0.0271(3) Uani 1 1 d . . . . .
H6 H 0.340370 0.582960 0.381205 0.032 Uiso 1 1 calc R U . . .
C7 C 0.41894(12) 0.72810(14) 0.41221(7) 0.0246(3) Uani 1 1 d . . . . .
C8 C 0.58562(13) 0.90312(14) 0.30573(8) 0.0276(3) Uani 1 1 d . . . . .
H8 H 0.608699 0.950698 0.345632 0.033 Uiso 1 1 calc R U . . .
C9 C 0.68023(15) 0.85234(17) 0.27950(10) 0.0382(4) Uani 1 1 d . . . . .
H9A H 0.715901 0.801647 0.313669 0.046 Uiso 1 1 calc R U . . .
H9B H 0.660263 0.804203 0.239919 0.046 Uiso 1 1 calc R U . . .
C10 C 0.75086(18) 0.9489(2) 0.26149(11) 0.0501(5) Uani 1 1 d . . . . .
H10A H 0.776782 0.991353 0.302091 0.060 Uiso 1 1 calc R U . . .
H10B H 0.809096 0.914086 0.242227 0.060 Uiso 1 1 calc R U . . .
C11 C 0.6985(2) 1.0326(2) 0.21292(11) 0.0547(6) Uani 1 1 d . . . . .
H11A H 0.681200 0.992253 0.170204 0.066 Uiso 1 1 calc R U . . .
H11B H 0.745056 1.097029 0.205283 0.066 Uiso 1 1 calc R U . . .
C12 C 0.6039(2) 1.0820(2) 0.23627(13) 0.0595(6) Uani 1 1 d . . . . .
H12A H 0.568992 1.130713 0.200827 0.071 Uiso 1 1 calc R U . . .
H12B H 0.621928 1.132271 0.275248 0.071 Uiso 1 1 calc R U . . .
C13 C 0.53217(17) 0.98508(18) 0.25493(11) 0.0459(5) Uani 1 1 d . . . . .
H13A H 0.473298 1.020312 0.273233 0.055 Uiso 1 1 calc R U . . .
H13B H 0.507336 0.940699 0.214781 0.055 Uiso 1 1 calc R U . . .
C14 C 0.38087(13) 0.53985(15) 0.25490(8) 0.0306(4) Uani 1 1 d . . . . .
H14 H 0.352281 0.580592 0.213700 0.037 Uiso 1 1 calc R U . . .
C15 C 0.46880(15) 0.46873(17) 0.23604(10) 0.0396(4) Uani 1 1 d . . . . .
H15A H 0.502189 0.430441 0.276101 0.048 Uiso 1 1 calc R U . . .
H15B H 0.518485 0.521273 0.218530 0.048 Uiso 1 1 calc R U . . .
C16 C 0.43689(18) 0.37619(19) 0.18420(11) 0.0468(5) Uani 1 1 d . . . . .
H16A H 0.495795 0.327558 0.176546 0.056 Uiso 1 1 calc R U . . .
H16B H 0.412423 0.414365 0.141900 0.056 Uiso 1 1 calc R U . . .
C17 C 0.3536(2) 0.2992(2) 0.20674(12) 0.0590(7) Uani 1 1 d . . . . .
H17A H 0.331810 0.242431 0.171506 0.071 Uiso 1 1 calc R U . . .
H17B H 0.380064 0.255250 0.246718 0.071 Uiso 1 1 calc R U . . .
C18 C 0.2654(2) 0.3711(3) 0.22188(15) 0.0709(9) Uani 1 1 d . . . . .
H18A H 0.212875 0.319798 0.237200 0.085 Uiso 1 1 calc R U . . .
H18B H 0.236216 0.410896 0.181126 0.085 Uiso 1 1 calc R U . . .
C19 C 0.29706(19) 0.4626(2) 0.27583(13) 0.0573(7) Uani 1 1 d . . . . .
H19A H 0.238158 0.511120 0.283628 0.069 Uiso 1 1 calc R U . . .
H19B H 0.320647 0.422704 0.317762 0.069 Uiso 1 1 calc R U . . .
C20 C 0.38396(12) 0.73495(14) 0.48065(8) 0.0266(3) Uani 1 1 d . . . . .
H20 H 0.428248 0.792834 0.506293 0.032 Uiso 1 1 calc R U . . .
C21 C 0.27579(13) 0.78061(15) 0.47836(8) 0.0298(4) Uani 1 1 d . . . . .
H21A H 0.269800 0.854570 0.453346 0.036 Uiso 1 1 calc R U . . .
H21B H 0.228820 0.723705 0.455282 0.036 Uiso 1 1 calc R U . . .
C22 C 0.24763(15) 0.80046(17) 0.54844(9) 0.0366(4) Uani 1 1 d . . . . .
H22A H 0.291614 0.861459 0.570317 0.044 Uiso 1 1 calc R U . . .
H22B H 0.177051 0.827932 0.546375 0.044 Uiso 1 1 calc R U . . .
C23 C 0.25903(16) 0.68893(18) 0.58892(9) 0.0408(4) Uani 1 1 d . . . . .
H23A H 0.245346 0.705583 0.634938 0.049 Uiso 1 1 calc R U . . .
H23B H 0.208672 0.631445 0.570214 0.049 Uiso 1 1 calc R U . . .
C24 C 0.36413(17) 0.63717(19) 0.58942(9) 0.0412(4) Uani 1 1 d . . . . .
H24A H 0.366270 0.561130 0.612340 0.049 Uiso 1 1 calc R U . . .
H24B H 0.413488 0.689229 0.614376 0.049 Uiso 1 1 calc R U . . .
C25 C 0.39391(16) 0.62049(17) 0.51911(9) 0.0364(4) Uani 1 1 d . . . . .
H25A H 0.464369 0.592539 0.521333 0.044 Uiso 1 1 calc R U . . .
H25B H 0.349904 0.560991 0.495780 0.044 Uiso 1 1 calc R U . . .
C26 C 0.76654(11) 0.76719(13) 0.49596(7) 0.0229(3) Uani 1 1 d . . . . .
C27 C 0.76505(13) 0.74674(16) 0.57048(8) 0.0303(4) Uani 1 1 d . . . . .
H27A H 0.714729 0.686187 0.577968 0.036 Uiso 1 1 calc R U . . .
H27B H 0.745601 0.819353 0.592023 0.036 Uiso 1 1 calc R U . . .
C28 C 0.84472(12) 0.86104(14) 0.48461(8) 0.0288(3) Uani 1 1 d . . . . .
H28A H 0.845435 0.874870 0.436577 0.035 Uiso 1 1 calc R U . . .
H28B H 0.826468 0.934811 0.505459 0.035 Uiso 1 1 calc R U . . .
C29 C 0.79688(13) 0.65362(14) 0.46369(8) 0.0287(3) Uani 1 1 d . . . . .
H29A H 0.746544 0.592554 0.470167 0.034 Uiso 1 1 calc R U . . .
H29B H 0.797965 0.665700 0.415537 0.034 Uiso 1 1 calc R U . . .
C30 C 0.87004(14) 0.70784(17) 0.60084(8) 0.0345(4) Uani 1 1 d . . . . .
H30 H 0.869090 0.695445 0.649476 0.041 Uiso 1 1 calc R U . . .
C31 C 0.94950(13) 0.82168(16) 0.51459(9) 0.0324(4) Uani 1 1 d . . . . .
H31 H 1.000212 0.883068 0.507200 0.039 Uiso 1 1 calc R U . . .
C32 C 0.90100(13) 0.61387(14) 0.49402(8) 0.0296(4) Uani 1 1 d . . . . .
H32 H 0.919369 0.539675 0.472604 0.035 Uiso 1 1 calc R U . . .
C33 C 0.89900(14) 0.59408(16) 0.56835(9) 0.0357(4) Uani 1 1 d . . . . .
H33A H 0.966189 0.568178 0.588208 0.043 Uiso 1 1 calc R U . . .
H33B H 0.849426 0.532731 0.575905 0.043 Uiso 1 1 calc R U . . .
C34 C 0.94751(14) 0.80177(18) 0.58902(9) 0.0375(4) Uani 1 1 d . . . . .
H34A H 1.015110 0.777308 0.608882 0.045 Uiso 1 1 calc R U . . .
H34B H 0.929784 0.875167 0.610472 0.045 Uiso 1 1 calc R U . . .
C35 C 0.97842(13) 0.70759(16) 0.48215(9) 0.0325(4) Uani 1 1 d . . . . .
H35A H 0.980205 0.719469 0.434032 0.039 Uiso 1 1 calc R U . . .
H35B H 1.046279 0.682673 0.501285 0.039 Uiso 1 1 calc R U . . .
H1 H 0.4738(18) 0.954(2) 0.4510(11) 0.039(6) Uiso 1 1 d . . . . .
H2 H 0.6442(16) 0.750(2) 0.4312(11) 0.034(5) Uiso 1 1 d . . . . .

loop_
_atom_site_aniso_label
_atom_site_aniso_U_11
_atom_site_aniso_U_22
_atom_site_aniso_U_33
_atom_site_aniso_U_23
_atom_site_aniso_U_13
_atom_site_aniso_U_12
O1 0.0262(5) 0.0265(6) 0.0303(6) -0.0119(4) -0.0014(4) 0.0048(4)
N1 0.0229(6) 0.0232(6) 0.0224(6) -0.0059(5) 0.0016(5) 0.0040(5)
N2 0.0263(7) 0.0254(7) 0.0262(6) -0.0096(5) -0.0028(5) 0.0072(5)
C1 0.0232(7) 0.0213(7) 0.0231(7) -0.0032(5) 0.0036(5) 0.0020(5)
C2 0.0213(7) 0.0239(7) 0.0208(7) -0.0050(5) 0.0006(5) 0.0032(6)
C3 0.0237(7) 0.0258(7) 0.0216(7) -0.0021(6) 0.0013(5) 0.0018(6)
C4 0.0290(8) 0.0294(8) 0.0197(7) -0.0036(6) 0.0033(6) 0.0006(6)
C5 0.0274(8) 0.0283(8) 0.0230(7) -0.0047(6) 0.0007(6) -0.0007(6)
C6 0.0264(8) 0.0289(8) 0.0261(7) -0.0036(6) 0.0042(6) -0.0030(6)
C7 0.0244(7) 0.0282(8) 0.0211(7) -0.0033(6) 0.0023(5) 0.0015(6)
C8 0.0344(8) 0.0261(8) 0.0227(7) -0.0030(6) 0.0052(6) -0.0040(6)
C9 0.0382(10) 0.0367(10) 0.0414(10) 0.0042(8) 0.0122(8) -0.0018(8)
C10 0.0496(12) 0.0553(13) 0.0481(12) -0.0037(10) 0.0183(9) -0.0168(10)
C11 0.0845(17) 0.0419(11) 0.0405(11) -0.0011(9) 0.0201(11) -0.0201(11)
C12 0.0874(19) 0.0313(10) 0.0603(14) 0.0103(10) 0.0101(13) -0.0030(11)
C13 0.0525(12) 0.0343(10) 0.0503(11) 0.0091(9) 0.0023(9) 0.0053(9)
C14 0.0357(9) 0.0324(8) 0.0238(7) -0.0065(6) 0.0034(6) -0.0065(7)
C15 0.0407(10) 0.0372(10) 0.0406(10) -0.0061(8) 0.0023(8) -0.0004(8)
C16 0.0559(13) 0.0398(11) 0.0453(11) -0.0109(9) 0.0074(9) 0.0001(9)
C17 0.095(2) 0.0360(11) 0.0462(12) -0.0094(9) 0.0054(12) -0.0196(12)
C18 0.0585(15) 0.0859(19) 0.0711(17) -0.0402(15) 0.0201(13) -0.0413(14)
C19 0.0553(13) 0.0646(15) 0.0553(13) -0.0276(11) 0.0212(11) -0.0283(12)
C20 0.0286(8) 0.0292(8) 0.0226(7) -0.0044(6) 0.0056(6) -0.0024(6)
C21 0.0318(8) 0.0299(8) 0.0289(8) -0.0025(6) 0.0087(6) -0.0005(7)
C22 0.0384(9) 0.0392(10) 0.0346(9) -0.0051(7) 0.0153(7) 0.0005(8)
C23 0.0500(11) 0.0439(10) 0.0310(9) -0.0002(8) 0.0166(8) -0.0061(9)
C24 0.0534(12) 0.0443(10) 0.0265(8) 0.0041(8) 0.0079(8) 0.0033(9)
C25 0.0467(10) 0.0359(9) 0.0275(8) 0.0021(7) 0.0078(7) 0.0083(8)
C26 0.0233(7) 0.0223(7) 0.0227(7) -0.0039(5) 0.0003(5) 0.0053(6)
C27 0.0293(8) 0.0380(9) 0.0240(7) -0.0008(6) 0.0040(6) 0.0070(7)
C28 0.0285(8) 0.0248(7) 0.0330(8) -0.0005(6) 0.0030(6) 0.0036(6)
C29 0.0306(8) 0.0241(7) 0.0304(8) -0.0080(6) -0.0014(6) 0.0079(6)
C30 0.0339(9) 0.0466(10) 0.0224(7) 0.0001(7) 0.0008(6) 0.0117(8)
C31 0.0254(8) 0.0296(8) 0.0422(9) -0.0025(7) 0.0033(7) 0.0011(6)
C32 0.0319(8) 0.0263(8) 0.0299(8) -0.0049(6) 0.0002(6) 0.0107(6)
C33 0.0354(9) 0.0351(9) 0.0359(9) 0.0068(7) 0.0007(7) 0.0107(7)
C34 0.0297(8) 0.0443(10) 0.0364(9) -0.0149(8) -0.0062(7) 0.0089(7)
C35 0.0280(8) 0.0383(9) 0.0319(8) -0.0008(7) 0.0058(6) 0.0105(7)

loop_
_atom_type_symbol
_atom_type_description
_atom_type_scat_dispersion_real
_atom_type_scat_dispersion_imag
_atom_type_scat_source
C C 0.0181 0.0091 'International Tables Vol C Tables 4.2.6.8 and 6.1.1.4'
H H 0.0000 0.0000 'International Tables Vol C Tables 4.2.6.8 and 6.1.1.4'
N N 0.0311 0.0180 'International Tables Vol C Tables 4.2.6.8 and 6.1.1.4'
O O 0.0492 0.0322 'International Tables Vol C Tables 4.2.6.8 and 6.1.1.4'

loop_
_geom_angle_atom_site_label_1
_geom_angle_atom_site_label_2
_geom_angle_atom_site_label_3
_geom_angle
_geom_angle_site_symmetry_1
_geom_angle_site_symmetry_3
_geom_angle_publ_flag
C1 N1 C2 121.79(12) . . ?
C1 N1 H1 116.2(14) . . ?
C2 N1 H1 117.1(14) . . ?
C1 N2 C26 126.41(13) . . ?
C1 N2 H2 118.1(15) . . ?
C26 N2 H2 115.4(14) . . ?
O1 C1 N2 123.13(14) . . ?
O1 C1 N1 121.54(13) . . ?
N2 C1 N1 115.33(13) . . ?
C7 C2 C3 121.51(14) . . ?
C7 C2 N1 119.41(13) . . ?
C3 C2 N1 119.06(14) . . ?
C4 C3 C2 118.06(14) . . ?
C4 C3 C8 121.27(13) . . ?
C2 C3 C8 120.66(13) . . ?
C3 C4 C5 122.26(14) . . ?
C3 C4 H4 118.9 . . ?
C5 C4 H4 118.9 . . ?
C4 C5 C6 118.09(14) . . ?
C4 C5 C14 118.97(14) . . ?
C6 C5 C14 122.93(15) . . ?
C7 C6 C5 121.78(15) . . ?
C7 C6 H6 119.1 . . ?
C5 C6 H6 119.1 . . ?
C6 C7 C2 118.29(14) . . ?
C6 C7 C20 121.47(14) . . ?
C2 C7 C20 120.22(13) . . ?
C3 C8 C13 112.51(15) . . ?
C3 C8 C9 112.42(14) . . ?
C13 C8 C9 110.17(15) . . ?
C3 C8 H8 107.1 . . ?
C13 C8 H8 107.1 . . ?
C9 C8 H8 107.1 . . ?
C10 C9 C8 110.91(17) . . ?
C10 C9 H9A 109.5 . . ?
C8 C9 H9A 109.5 . . ?
C10 C9 H9B 109.5 . . ?
C8 C9 H9B 109.5 . . ?
H9A C9 H9B 108.0 . . ?
C11 C10 C9 111.6(2) . . ?
C11 C10 H10A 109.3 . . ?
C9 C10 H10A 109.3 . . ?
C11 C10 H10B 109.3 . . ?
C9 C10 H10B 109.3 . . ?
H10A C10 H10B 108.0 . . ?
C10 C11 C12 112.58(18) . . ?
C10 C11 H11A 109.1 . . ?
C12 C11 H11A 109.1 . . ?
C10 C11 H11B 109.1 . . ?
C12 C11 H11B 109.1 . . ?
H11A C11 H11B 107.8 . . ?
C11 C12 C13 111.50(19) . . ?
C11 C12 H12A 109.3 . . ?
C13 C12 H12A 109.3 . . ?
C11 C12 H12B 109.3 . . ?
C13 C12 H12B 109.3 . . ?
H12A C12 H12B 108.0 . . ?
C8 C13 C12 110.85(19) . . ?
C8 C13 H13A 109.5 . . ?
C12 C13 H13A 109.5 . . ?
C8 C13 H13B 109.5 . . ?
C12 C13 H13B 109.5 . . ?
H13A C13 H13B 108.1 . . ?
C15 C14 C5 111.18(14) . . ?
C15 C14 C19 111.51(17) . . ?
C5 C14 C19 114.76(14) . . ?
C15 C14 H14 106.3 . . ?
C5 C14 H14 106.3 . . ?
C19 C14 H14 106.3 . . ?
C14 C15 C16 112.58(17) . . ?
C14 C15 H15A 109.1 . . ?
C16 C15 H15A 109.1 . . ?
C14 C15 H15B 109.1 . . ?
C16 C15 H15B 109.1 . . ?
H15A C15 H15B 107.8 . . ?
C15 C16 C17 110.91(18) . . ?
C15 C16 H16A 109.5 . . ?
C17 C16 H16A 109.5 . . ?
C15 C16 H16B 109.5 . . ?
C17 C16 H16B 109.5 . . ?
H16A C16 H16B 108.0 . . ?
C18 C17 C16 110.7(2) . . ?
C18 C17 H17A 109.5 . . ?
C16 C17 H17A 109.5 . . ?
C18 C17 H17B 109.5 . . ?
C16 C17 H17B 109.5 . . ?
H17A C17 H17B 108.1 . . ?
C17 C18 C19 111.0(2) . . ?
C17 C18 H18A 109.4 . . ?
C19 C18 H18A 109.4 . . ?
C17 C18 H18B 109.4 . . ?
C19 C18 H18B 109.4 . . ?
H18A C18 H18B 108.0 . . ?
C14 C19 C18 110.72(18) . . ?
C14 C19 H19A 109.5 . . ?
C18 C19 H19A 109.5 . . ?
C14 C19 H19B 109.5 . . ?
C18 C19 H19B 109.5 . . ?
H19A C19 H19B 108.1 . . ?
C7 C20 C25 113.94(14) . . ?
C7 C20 C21 111.65(13) . . ?
C25 C20 C21 110.01(14) . . ?
C7 C20 H20 106.9 . . ?
C25 C20 H20 106.9 . . ?
C21 C20 H20 106.9 . . ?
C22 C21 C20 110.18(14) . . ?
C22 C21 H21A 109.6 . . ?
C20 C21 H21A 109.6 . . ?
C22 C21 H21B 109.6 . . ?
C20 C21 H21B 109.6 . . ?
H21A C21 H21B 108.1 . . ?
C23 C22 C21 110.93(15) . . ?
C23 C22 H22A 109.5 . . ?
C21 C22 H22A 109.5 . . ?
C23 C22 H22B 109.5 . . ?
C21 C22 H22B 109.5 . . ?
H22A C22 H22B 108.0 . . ?
C24 C23 C22 111.92(16) . . ?
C24 C23 H23A 109.2 . . ?
C22 C23 H23A 109.2 . . ?
C24 C23 H23B 109.2 . . ?
C22 C23 H23B 109.2 . . ?
H23A C23 H23B 107.9 . . ?
C23 C24 C25 111.72(16) . . ?
C23 C24 H24A 109.3 . . ?
C25 C24 H24A 109.3 . . ?
C23 C24 H24B 109.3 . . ?
C25 C24 H24B 109.3 . . ?
H24A C24 H24B 107.9 . . ?
C20 C25 C24 110.55(15) . . ?
C20 C25 H25A 109.5 . . ?
C24 C25 H25A 109.5 . . ?
C20 C25 H25B 109.5 . . ?
C24 C25 H25B 109.5 . . ?
H25A C25 H25B 108.1 . . ?
N2 C26 C29 105.59(12) . . ?
N2 C26 C27 112.01(13) . . ?
C29 C26 C27 108.79(13) . . ?
N2 C26 C28 112.01(13) . . ?
C29 C26 C28 108.72(13) . . ?
C27 C26 C28 109.55(13) . . ?
C26 C27 C30 109.64(13) . . ?
C26 C27 H27A 109.7 . . ?
C30 C27 H27A 109.7 . . ?
C26 C27 H27B 109.7 . . ?
C30 C27 H27B 109.7 . . ?
H27A C27 H27B 108.2 . . ?
C31 C28 C26 109.76(13) . . ?
C31 C28 H28A 109.7 . . ?
C26 C28 H28A 109.7 . . ?
C31 C28 H28B 109.7 . . ?
C26 C28 H28B 109.7 . . ?
H28A C28 H28B 108.2 . . ?
C32 C29 C26 110.54(13) . . ?
C32 C29 H29A 109.5 . . ?
C26 C29 H29A 109.5 . . ?
C32 C29 H29B 109.5 . . ?
C26 C29 H29B 109.5 . . ?
H29A C29 H29B 108.1 . . ?
C34 C30 C33 109.29(15) . . ?
C34 C30 C27 109.47(15) . . ?
C33 C30 C27 109.60(15) . . ?
C34 C30 H30 109.5 . . ?
C33 C30 H30 109.5 . . ?
C27 C30 H30 109.5 . . ?
C34 C31 C28 109.13(14) . . ?
C34 C31 C35 109.08(15) . . ?
C28 C31 C35 109.93(14) . . ?
C34 C31 H31 109.6 . . ?
C28 C31 H31 109.6 . . ?
C35 C31 H31 109.6 . . ?
C35 C32 C29 109.00(14) . . ?
C35 C32 C33 109.99(14) . . ?
C29 C32 C33 109.51(14) . . ?
C35 C32 H32 109.4 . . ?
C29 C32 H32 109.4 . . ?
C33 C32 H32 109.4 . . ?
C32 C33 C30 109.21(14) . . ?
C32 C33 H33A 109.8 . . ?
C30 C33 H33A 109.8 . . ?
C32 C33 H33B 109.8 . . ?
C30 C33 H33B 109.8 . . ?
H33A C33 H33B 108.3 . . ?
C30 C34 C31 109.96(14) . . ?
C30 C34 H34A 109.7 . . ?
C31 C34 H34A 109.7 . . ?
C30 C34 H34B 109.7 . . ?
C31 C34 H34B 109.7 . . ?
H34A C34 H34B 108.2 . . ?
C32 C35 C31 109.31(13) . . ?
C32 C35 H35A 109.8 . . ?
C31 C35 H35A 109.8 . . ?
C32 C35 H35B 109.8 . . ?
C31 C35 H35B 109.8 . . ?
H35A C35 H35B 108.3 . . ?

loop_
_geom_bond_atom_site_label_1
_geom_bond_atom_site_label_2
_geom_bond_distance
_geom_bond_site_symmetry_2
_geom_bond_publ_flag
O1 C1 1.2341(19) . ?
N1 C1 1.366(2) . ?
N1 C2 1.4327(19) . ?
N1 H1 0.95(2) . ?
N2 C1 1.3595(19) . ?
N2 C26 1.4624(19) . ?
N2 H2 0.87(2) . ?
C2 C7 1.399(2) . ?
C2 C3 1.404(2) . ?
C3 C4 1.392(2) . ?
C3 C8 1.515(2) . ?
C4 C5 1.393(2) . ?
C4 H4 0.9500 . ?
C5 C6 1.397(2) . ?
C5 C14 1.520(2) . ?
C6 C7 1.397(2) . ?
C6 H6 0.9500 . ?
C7 C20 1.514(2) . ?
C8 C13 1.520(3) . ?
C8 C9 1.536(2) . ?
C8 H8 1.0000 . ?
C9 C10 1.525(3) . ?
C9 H9A 0.9900 . ?
C9 H9B 0.9900 . ?
C10 C11 1.499(4) . ?
C10 H10A 0.9900 . ?
C10 H10B 0.9900 . ?
C11 C12 1.505(4) . ?
C11 H11A 0.9900 . ?
C11 H11B 0.9900 . ?
C12 C13 1.542(3) . ?
C12 H12A 0.9900 . ?
C12 H12B 0.9900 . ?
C13 H13A 0.9900 . ?
C13 H13B 0.9900 . ?
C14 C15 1.512(3) . ?
C14 C19 1.523(3) . ?
C14 H14 1.0000 . ?
C15 C16 1.527(3) . ?
C15 H15A 0.9900 . ?
C15 H15B 0.9900 . ?
C16 C17 1.528(3) . ?
C16 H16A 0.9900 . ?
C16 H16B 0.9900 . ?
C17 C18 1.497(4) . ?
C17 H17A 0.9900 . ?
C17 H17B 0.9900 . ?
C18 C19 1.547(3) . ?
C18 H18A 0.9900 . ?
C18 H18B 0.9900 . ?
C19 H19A 0.9900 . ?
C19 H19B 0.9900 . ?
C20 C25 1.530(2) . ?
C20 C21 1.532(2) . ?
C20 H20 1.0000 . ?
C21 C22 1.527(2) . ?
C21 H21A 0.9900 . ?
C21 H21B 0.9900 . ?
C22 C23 1.523(3) . ?
C22 H22A 0.9900 . ?
C22 H22B 0.9900 . ?
C23 C24 1.522(3) . ?
C23 H23A 0.9900 . ?
C23 H23B 0.9900 . ?
C24 C25 1.534(2) . ?
C24 H24A 0.9900 . ?
C24 H24B 0.9900 . ?
C25 H25A 0.9900 . ?
C25 H25B 0.9900 . ?
C26 C29 1.535(2) . ?
C26 C27 1.535(2) . ?
C26 C28 1.535(2) . ?
C27 C30 1.537(2) . ?
C27 H27A 0.9900 . ?
C27 H27B 0.9900 . ?
C28 C31 1.534(2) . ?
C28 H28A 0.9900 . ?
C28 H28B 0.9900 . ?
C29 C32 1.530(2) . ?
C29 H29A 0.9900 . ?
C29 H29B 0.9900 . ?
C30 C34 1.531(3) . ?
C30 C33 1.533(3) . ?
C30 H30 1.0000 . ?
C31 C34 1.533(3) . ?
C31 C35 1.536(2) . ?
C31 H31 1.0000 . ?
C32 C35 1.529(3) . ?
C32 C33 1.531(2) . ?
C32 H32 1.0000 . ?
C33 H33A 0.9900 . ?
C33 H33B 0.9900 . ?
C34 H34A 0.9900 . ?
C34 H34B 0.9900 . ?
C35 H35A 0.9900 . ?
C35 H35B 0.9900 . ?

loop_
_geom_torsion_atom_site_label_1
_geom_torsion_atom_site_label_2
_geom_torsion_atom_site_label_3
_geom_torsion_atom_site_label_4
_geom_torsion
_geom_torsion_site_symmetry_1
_geom_torsion_site_symmetry_2
_geom_torsion_site_symmetry_3
_geom_torsion_site_symmetry_4
_geom_torsion_publ_flag
C26 N2 C1 O1 -4.2(3) . . . . ?
C26 N2 C1 N1 175.05(14) . . . . ?
C2 N1 C1 O1 -169.13(14) . . . . ?
C2 N1 C1 N2 11.6(2) . . . . ?
C1 N1 C2 C7 90.08(18) . . . . ?
C1 N1 C2 C3 -88.21(18) . . . . ?
C7 C2 C3 C4 -0.1(2) . . . . ?
N1 C2 C3 C4 178.16(13) . . . . ?
C7 C2 C3 C8 178.88(14) . . . . ?
N1 C2 C3 C8 -2.9(2) . . . . ?
C2 C3 C4 C5 0.3(2) . . . . ?
C8 C3 C4 C5 -178.62(15) . . . . ?
C3 C4 C5 C6 -0.1(2) . . . . ?
C3 C4 C5 C14 179.79(15) . . . . ?
C4 C5 C6 C7 -0.4(2) . . . . ?
C14 C5 C6 C7 179.73(15) . . . . ?
C5 C6 C7 C2 0.6(2) . . . . ?
C5 C6 C7 C20 178.89(15) . . . . ?
C3 C2 C7 C6 -0.4(2) . . . . ?
N1 C2 C7 C6 -178.61(14) . . . . ?
C3 C2 C7 C20 -178.67(14) . . . . ?
N1 C2 C7 C20 3.1(2) . . . . ?
C4 C3 C8 C13 70.6(2) . . . . ?
C2 C3 C8 C13 -108.35(18) . . . . ?
C4 C3 C8 C9 -54.5(2) . . . . ?
C2 C3 C8 C9 126.57(16) . . . . ?
C3 C8 C9 C10 -176.80(16) . . . . ?
C13 C8 C9 C10 56.8(2) . . . . ?
C8 C9 C10 C11 -55.6(2) . . . . ?
C9 C10 C11 C12 54.3(3) . . . . ?
C10 C11 C12 C13 -53.7(3) . . . . ?
C3 C8 C13 C12 177.39(17) . . . . ?
C9 C8 C13 C12 -56.3(2) . . . . ?
C11 C12 C13 C8 54.9(3) . . . . ?
C4 C5 C14 C15 61.7(2) . . . . ?
C6 C5 C14 C15 -118.43(18) . . . . ?
C4 C5 C14 C19 -170.63(19) . . . . ?
C6 C5 C14 C19 9.3(3) . . . . ?
C5 C14 C15 C16 -177.40(16) . . . . ?
C19 C14 C15 C16 53.2(2) . . . . ?
C14 C15 C16 C17 -54.0(3) . . . . ?
C15 C16 C17 C18 56.4(3) . . . . ?
C16 C17 C18 C19 -58.0(3) . . . . ?
C15 C14 C19 C18 -53.7(3) . . . . ?
C5 C14 C19 C18 178.8(2) . . . . ?
C17 C18 C19 C14 56.8(3) . . . . ?
C6 C7 C20 C25 50.2(2) . . . . ?
C2 C7 C20 C25 -131.51(16) . . . . ?
C6 C7 C20 C21 -75.15(19) . . . . ?
C2 C7 C20 C21 103.11(17) . . . . ?
C7 C20 C21 C22 -173.08(14) . . . . ?
C25 C20 C21 C22 59.39(18) . . . . ?
C20 C21 C22 C23 -57.6(2) . . . . ?
C21 C22 C23 C24 54.7(2) . . . . ?
C22 C23 C24 C25 -53.3(2) . . . . ?
C7 C20 C25 C24 175.94(15) . . . . ?
C21 C20 C25 C24 -57.8(2) . . . . ?
C23 C24 C25 C20 54.8(2) . . . . ?
C1 N2 C26 C29 178.69(15) . . . . ?
C1 N2 C26 C27 60.4(2) . . . . ?
C1 N2 C26 C28 -63.1(2) . . . . ?
N2 C26 C27 C30 175.72(14) . . . . ?
C29 C26 C27 C30 59.37(18) . . . . ?
C28 C26 C27 C30 -59.35(18) . . . . ?
N2 C26 C28 C31 -175.24(13) . . . . ?
C29 C26 C28 C31 -58.94(17) . . . . ?
C27 C26 C28 C31 59.83(17) . . . . ?
N2 C26 C29 C32 -179.72(14) . . . . ?
C27 C26 C29 C32 -59.32(18) . . . . ?
C28 C26 C29 C32 59.92(17) . . . . ?
C26 C27 C30 C34 59.32(18) . . . . ?
C26 C27 C30 C33 -60.53(19) . . . . ?
C26 C28 C31 C34 -59.92(18) . . . . ?
C26 C28 C31 C35 59.67(18) . . . . ?
C26 C29 C32 C35 -60.62(18) . . . . ?
C26 C29 C32 C33 59.75(19) . . . . ?
C35 C32 C33 C30 60.16(18) . . . . ?
C29 C32 C33 C30 -59.61(19) . . . . ?
C34 C30 C33 C32 -59.70(19) . . . . ?
C27 C30 C33 C32 60.26(19) . . . . ?
C33 C30 C34 C31 60.18(18) . . . . ?
C27 C30 C34 C31 -59.86(18) . . . . ?
C28 C31 C34 C30 60.05(18) . . . . ?
C35 C31 C34 C30 -60.06(18) . . . . ?
C29 C32 C35 C31 59.86(18) . . . . ?
C33 C32 C35 C31 -60.22(18) . . . . ?
C34 C31 C35 C32 59.68(18) . . . . ?
C28 C31 C35 C32 -59.93(18) . . . . ?
